data_2005767
loop_
_publ_author_name
'Wharf, I.'
'Lebuis, A.-M.'

_publ_section_title
;
 Chlorotris(<i>m</i>-methoxyphenyl)tin(IV)
;
_journal_issue 12
_journal_name_full 'Acta Crystallographica Section C'
_journal_page_first 3025
_journal_page_last 3027
_journal_paper_doi 10.1107/S0108270196012115
_journal_volume 52
_journal_year 1996
_chemical_formula_iupac '[Sn Cl (C7 H7 O)3]'
_chemical_formula_moiety 'C21 H21 Cl O3 Sn'
_chemical_formula_structural 'C21 H21 Cl O3 Sn'
_chemical_formula_sum 'C21 H21 Cl O3 Sn'
_chemical_formula_weight 475.52
_chemical_name_common Chlorotris(m-methoxyphenyl)Tin(IV)
_chemical_name_systematic
;
 Chlorotris(m-methoxyphenyl)Tin(IV)
;
_space_group_IT_number 146
_symmetry_cell_setting trigonal
_symmetry_space_group_name_Hall 'R 3'
_symmetry_space_group_name_H-M 'R 3 :H'
_audit_creation_method SHELXL
_cell_angle_alpha 90.00
_cell_angle_beta 90.00
_cell_angle_gamma 120.00
_cell_formula_units_Z 3
_cell_length_a 16.0940(10)
_cell_length_b 16.0940(10)
_cell_length_c 6.7170(10)
_cell_measurement_reflns_used 25
_cell_measurement_temperature 293(2)
_cell_measurement_theta_max 17
_cell_measurement_theta_min 16
_cell_volume 1506.7(3)
_computing_cell_refinement 'MSC/AFC Diffractometer Control Software'
_computing_data_collection
;MSC/AFC Diffractometer Control Software (Molecular Structure Corporation,
 1985)
;
_computing_data_reduction 'NRCVAX DATRD2 (Gabe, Le Page Charland, Lee & White, 1989)'
_computing_molecular_graphics 'ORTEPII in NRCVAX (Johnson 1976)'
_computing_publication_material SHELXL93
_computing_structure_refinement 'SHELXL93 (Sheldrick, 1993)'
_computing_structure_solution 'SHELXS86 (Sheldrick, 1985)'
_diffrn_ambient_temperature 293(2)
_diffrn_measurement_device 'Rigaku AFC6S'
_diffrn_measurement_method '\w/2\q scans'
_diffrn_radiation_monochromator graphite
_diffrn_radiation_source 'normal-focus sealed tube'
_diffrn_radiation_type 'Mo K\a'
_diffrn_radiation_wavelength 0.70930
_diffrn_reflns_av_R_equivalents 0.054
_diffrn_reflns_av_sigmaI/netI 0.0253
_diffrn_reflns_limit_h_max 22
_diffrn_reflns_limit_h_min -22
_diffrn_reflns_limit_k_max 22
_diffrn_reflns_limit_k_min -22
_diffrn_reflns_limit_l_max 9
_diffrn_reflns_limit_l_min -9
_diffrn_reflns_number 5910
_diffrn_reflns_theta_max 29.94
_diffrn_reflns_theta_min 2.53
_diffrn_standards_decay_% 1.5
_diffrn_standards_interval_count 200
_diffrn_standards_number 3
_exptl_absorpt_coefficient_mu 1.422
_exptl_absorpt_correction_T_max 0.75
_exptl_absorpt_correction_T_min 0.68
_exptl_absorpt_correction_type '\y scan (NRCVAX; Gabe, Le Page, Charland,  Lee & White, 1989)'
_exptl_crystal_colour colourless
_exptl_crystal_density_diffrn 1.572
_exptl_crystal_density_meas ?
_exptl_crystal_description 'triangular prism'
_exptl_crystal_F_000 714
_exptl_crystal_size_max 0.20
_exptl_crystal_size_mid 0.20
_exptl_crystal_size_min 0.20
_refine_diff_density_max 0.524
_refine_diff_density_min -0.263
_refine_ls_abs_structure_details 'Flack H D (1983), Acta Cryst. A39, 876-881'
_refine_ls_abs_structure_Flack -0.05(2)
_refine_ls_extinction_coef 0.0140(5)
_refine_ls_extinction_method SHELXL
_refine_ls_goodness_of_fit_all 1.049
_refine_ls_goodness_of_fit_obs 1.048
_refine_ls_hydrogen_treatment 'H atoms riding (C-H = 0.93-0.96 \%A)'
_refine_ls_matrix_type full
_refine_ls_number_parameters 82
_refine_ls_number_reflns 1978
_refine_ls_number_restraints 1
_refine_ls_restrained_S_all 1.049
_refine_ls_restrained_S_obs 1.048
_refine_ls_R_factor_all 0.0246
_refine_ls_R_factor_obs 0.0244
_refine_ls_shift/esd_max 0.001
_refine_ls_shift/esd_mean 0.000
_refine_ls_structure_factor_coef Fsqd
_refine_ls_weighting_details 'w = 1/[\s^2^(Fo^2^)+(0.0301P)^2^] where P=(Fo^2^+2Fc^2^)/3'
_refine_ls_weighting_scheme calc
_refine_ls_wR_factor_all 0.0522
_refine_ls_wR_factor_obs 0.0521
_reflns_number_observed 1971
_reflns_number_total 1978
_reflns_observed_criterion >2sigma(I)
_cod_data_source_file fg1223.cif
_cod_data_source_block fg1223
_cod_depositor_comments
;
The following automatic conversions were performed:
'_symmetry_cell_setting' value 'Trigonal' changed to 'trigonal' according
to '/home/saulius/struct/CIF-dictionaries/cif_core.dic' dictionary named
'cif_core.dic' version 2.4.1 from 2010-06-29.

Automatic conversion script
Id: cif_fix_enum 1527 2010-12-29 10:47:43Z saulius 

The following automatic conversions were performed:

'_symmetry_cell_setting' value 'Trigonal' changed to 'trigonal'
according to /home/saulius/struct/CIF-dictionaries/cif_core.dic
dictionary named 'cif_core.dic' version 2.4.1 from 2010-06-29.

Automatic conversion script
Id: cif_fix_values 1715 2011-07-08 13:25:40Z adriana 

The following automatic conversions were performed:

'_exptl_crystal_density_meas' value 'none' was changed to '?' - the
value is perceived as not measured.

Automatic conversion script
Id: cif_fix_values 3008 2015-01-20 13:52:24Z robertas 

The following automatic conversions were performed:

'_refine_ls_weighting_scheme' value 'calc w =
1/[\s^2^(Fo^2^)+(0.0301P)^2^] where P=(Fo^2^+2Fc^2^)/3' was changed
to 'calc'. New tag '_refine_ls_weighting_details' was created. The
value of the new tag was set to 'w = 1/[\s^2^(Fo^2^)+(0.0301P)^2^]
where P=(Fo^2^+2Fc^2^)/3'.

Automatic conversion script
Id: cif_fix_values 3143 2015-03-26 13:38:13Z robertas 
;
_cod_original_sg_symbol_H-M R3
_cod_database_code 2005767

loop_
_symmetry_equiv_pos_as_xyz
'x, y, z'
'-y, x-y, z'
'-x+y, -x, z'
'x+2/3, y+1/3, z+1/3'
'-y+2/3, x-y+1/3, z+1/3'
'-x+y+2/3, -x+1/3, z+1/3'
'x+1/3, y+2/3, z+2/3'
'-y+1/3, x-y+2/3, z+2/3'
'-x+y+1/3, -x+2/3, z+2/3'

loop_
_atom_site_aniso_label
_atom_site_aniso_U_11
_atom_site_aniso_U_22
_atom_site_aniso_U_33
_atom_site_aniso_U_12
_atom_site_aniso_U_13
_atom_site_aniso_U_23
Sn 0.02592(9) 0.02592(9) 0.0428(2) 0.01296(5) 0.000 0.000
Cl 0.0677(6) 0.0677(6) 0.0412(7) 0.0339(3) 0.000 0.000
O 0.0284(10) 0.0639(15) 0.081(2) 0.0152(10) 0.0077(10) 0.0092(13)
C1 0.0297(11) 0.0313(11) 0.0425(13) 0.0173(9) -0.0027(9) -0.0064(9)
C2 0.0296(11) 0.0370(12) 0.0424(13) 0.0170(10) -0.0018(10) -0.0026(10)
C3 0.0301(12) 0.0422(14) 0.057(2) 0.0174(11) 0.0005(11) -0.0076(12)
C4 0.0367(14) 0.060(2) 0.066(2) 0.0274(14) -0.0160(13) -0.011(2)
C5 0.059(2) 0.062(2) 0.049(2) 0.038(2) -0.0131(14) -0.002(2)
C6 0.0484(15) 0.0410(13) 0.0439(14) 0.0262(12) -0.0008(11) -0.0007(11)
C7 0.049(2) 0.065(2) 0.067(2) 0.021(2) 0.017(2) 0.009(2)

loop_
_atom_site_label
_atom_site_occupancy
_atom_site_fract_x
_atom_site_fract_y
_atom_site_fract_z
_atom_site_U_iso_or_equiv
_atom_site_thermal_displace_type
_atom_site_calc_flag
_atom_site_refinement_flags
_atom_site_type_symbol
Sn 1 0.33333 0.66667 0.85400 0.03155(10) Uani d S Sn
Cl 1 0.3333 0.6667 0.5048(2) 0.0589(4) Uani d S Cl
O 1 0.7249(2) 0.8951(2) 0.7576(4) 0.0611(6) Uani d . O
C1 1 0.4802(2) 0.7246(2) 0.9333(4) 0.0336(5) Uani d . C
C2 1 0.5525(2) 0.7927(2) 0.8111(4) 0.0362(5) Uani d . C
H2 1 0.5372(2) 0.8141(2) 0.6958(4) 0.043 Uiso calc R H
C3 1 0.6481(2) 0.8280(2) 0.8648(5) 0.0433(6) Uani d . C
C4 1 0.6705(2) 0.7953(3) 1.0357(5) 0.0528(7) Uani d . C
H4 1 0.7344(2) 0.8186(3) 1.0701(5) 0.063 Uiso calc R H
C5 1 0.5983(3) 0.7284(3) 1.1552(5) 0.0532(7) Uani d . C
H5 1 0.6138(3) 0.7067(3) 1.2701(5) 0.064 Uiso calc R H
C6 1 0.5032(2) 0.6933(2) 1.1054(4) 0.0427(6) Uani d . C
H6 1 0.4548(2) 0.6487(2) 1.1873(4) 0.051 Uiso calc R H
C7 1 0.7059(3) 0.9295(3) 0.5791(6) 0.0638(9) Uani d . C
H7A 1 0.7654(3) 0.9755(16) 0.5186(24) 0.087(9) Uiso calc R H
H7B 1 0.6686(18) 0.9594(19) 0.6085(8) 0.087(9) Uiso calc R H
H7C 1 0.6710(19) 0.8769(4) 0.4892(18) 0.087(9) Uiso calc R H

loop_
_atom_type_symbol
_atom_type_description
_atom_type_scat_dispersion_real
_atom_type_scat_dispersion_imag
_atom_type_scat_source
C C 0.0033 0.0016 'International Tables Vol C Tables 4.2.6.8 and 6.1.1.4'
H H 0.0000 0.0000 'International Tables Vol C Tables 4.2.6.8 and 6.1.1.4'
O O 0.0106 0.0060 'International Tables Vol C Tables 4.2.6.8 and 6.1.1.4'
Sn Sn -0.6537 1.4246 'International Tables Vol C Tables 4.2.6.8 and 6.1.1.4'
Cl Cl 0.1484 0.1585 'International Tables Vol C Tables 4.2.6.8 and 6.1.1.4'

loop_
_geom_angle_atom_site_label_1
_geom_angle_atom_site_label_2
_geom_angle_atom_site_label_3
_geom_angle_site_symmetry_1
_geom_angle_site_symmetry_3
_geom_angle
_geom_angle_publ_flag
C1 Sn C1 2_665 . 113.96(6) y
C1 Sn C1 2_665 3_565 113.96(5) ?
C1 Sn C1 . 3_565 113.96(5) ?
C1 Sn Cl 2_665 . 104.49(7) ?
C1 Sn Cl . . 104.49(7) y
C1 Sn Cl 3_565 . 104.49(7) ?
C1 Sn Cl 2_665 1_556 75.51(7) ?
C1 Sn Cl . 1_556 75.51(7) ?
C1 Sn Cl 3_565 1_556 75.51(7) ?
Cl Sn Cl . 1_556 180.0 ?
C3 O C7 . . 117.8(2) y
C6 C1 C2 . . 120.4(2) ?
C6 C1 Sn . . 119.4(2) ?
C2 C1 Sn . . 120.3(2) ?
C3 C2 C1 . . 119.0(3) ?
C3 C2 H2 . . 120.5(2) ?
C1 C2 H2 . . 120.51(14) ?
O C3 C4 . . 115.5(3) y
O C3 C2 . . 124.2(3) y
C4 C3 C2 . . 120.3(3) ?
C5 C4 C3 . . 120.1(3) ?
C5 C4 H4 . . 120.0(2) ?
C3 C4 H4 . . 120.0(2) ?
C4 C5 C6 . . 120.4(3) ?
C4 C5 H5 . . 119.8(2) ?
C6 C5 H5 . . 119.8(2) ?
C5 C6 C1 . . 119.8(3) ?
C5 C6 H6 . . 120.1(2) ?
C1 C6 H6 . . 120.1(2) ?
O C7 H7A . . 109.5(2) ?
O C7 H7B . . 109.5(2) ?
H7A C7 H7B . . 109.5 ?
O C7 H7C . . 109.5(2) ?
H7A C7 H7C . . 109.5 ?
H7B C7 H7C . . 109.5 ?

loop_
_geom_bond_atom_site_label_1
_geom_bond_atom_site_label_2
_geom_bond_site_symmetry_2
_geom_bond_distance
_geom_bond_publ_flag
Sn C1 2_665 2.129(2) ?
Sn C1 . 2.129(2) y
Sn C1 3_565 2.129(2) ?
Sn Cl . 2.3451(14) y
Sn Cl 1_556 4.3719(15) y
O C3 . 1.371(4) y
O C7 . 1.417(5) y
C1 C6 . 1.384(4) ?
C1 C2 . 1.398(4) ?
C2 C3 . 1.395(4) ?
C2 H2 . 0.93 ?
C3 C4 . 1.383(5) ?
C4 C5 . 1.380(5) ?
C4 H4 . 0.93 ?
C5 C6 . 1.382(5) ?
C5 H5 . 0.93 ?
C6 H6 . 0.93 ?
C7 H7A . 0.96 ?
C7 H7B . 0.96 ?
C7 H7C . 0.96 ?

loop_
_geom_torsion_atom_site_label_1
_geom_torsion_atom_site_label_2
_geom_torsion_atom_site_label_3
_geom_torsion_atom_site_label_4
_geom_torsion_site_symmetry_1
_geom_torsion
_geom_torsion_publ_flag
C1 Sn C1 C6 2_665 99.0(2) ?
C1 Sn C1 C6 3_565 -34.2(2) ?
Cl Sn C1 C6 . -147.6(2) y
Cl Sn C1 C6 1_556 32.4(2) ?
C1 Sn C1 C2 2_665 -81.9(3) ?
C1 Sn C1 C2 3_565 144.9(2) ?
Cl Sn C1 C2 . 31.5(2) y
Cl Sn C1 C2 1_556 -148.5(2) ?
C6 C1 C2 C3 . 0.4(4) ?
Sn C1 C2 C3 . -178.7(2) ?
C7 O C3 C4 . 178.8(3) y
C7 O C3 C2 . -1.2(5) y
C1 C2 C3 O . -179.6(3) ?
C1 C2 C3 C4 . 0.4(4) ?
O C3 C4 C5 . 179.3(3) ?
C2 C3 C4 C5 . -0.7(5) ?
C3 C4 C5 C6 . 0.1(5) ?
C4 C5 C6 C1 . 0.7(5) ?
C2 C1 C6 C5 . -1.0(4) ?
Sn C1 C6 C5 . 178.1(2) ?
